data_7035065
loop_
_publ_author_name
'Beyeh, Ngong Kodiah'
'Puttreddy, Rakesh'

_publ_section_title
;
 Methylresorcinarene: a reaction vessel to control the coordination
 geometry of copper(ii) in pyridine N-oxide copper(ii) complexes.
;
_journal_issue 21
_journal_name_full 'Dalton transactions (Cambridge, England : 2003)'
_journal_page_first 9881
_journal_page_last 9886
_journal_paper_doi 10.1039/c5dt01143d
_journal_volume 44
_journal_year 2015
_chemical_formula_moiety 'C40 H48 O8, C6 H5 N O3, 3(O)'
_chemical_formula_sum 'C46 H53 N O14'
_chemical_formula_weight 843.89
_chemical_name_systematic
;
 ?
;
_space_group_crystal_system triclinic
_space_group_IT_number 2
_space_group_name_Hall '-P 1'
_space_group_name_H-M_alt 'P -1'
_symmetry_space_group_name_Hall '-P 1'
_symmetry_space_group_name_H-M 'P -1'
_atom_sites_solution_hydrogens mixed
_atom_sites_solution_primary direct
_audit_creation_date 2015-03-04
_audit_creation_method
;
Olex2 1.2
(compiled 2014.05.21 svn.r2940 for OlexSys, GUI svn.r4846)
;
_audit_update_record
;
2015-03-16 deposited with the CCDC.
2015-04-22 downloaded from the CCDC.
;
_cell_angle_alpha 77.408(4)
_cell_angle_beta 87.270(4)
_cell_angle_gamma 74.490(5)
_cell_formula_units_Z 2
_cell_length_a 11.4574(6)
_cell_length_b 11.5478(6)
_cell_length_c 17.0220(8)
_cell_measurement_reflns_used 5449
_cell_measurement_temperature 123.00(10)
_cell_measurement_theta_max 73.2020
_cell_measurement_theta_min 3.9850
_cell_volume 2117.8(2)
_computing_cell_refinement
;
CrysAlisPro, Agilent Technologies,
Version 1.171.37.31 (release 14-01-2014 CrysAlis171 .NET)
(compiled Jan 14 2014,18:38:05)
;
_computing_data_collection
;
CrysAlisPro, Agilent Technologies,
Version 1.171.37.31 (release 14-01-2014 CrysAlis171 .NET)
(compiled Jan 14 2014,18:38:05)
;
_computing_data_reduction
;
CrysAlisPro, Agilent Technologies,
Version 1.171.37.31 (release 14-01-2014 CrysAlis171 .NET)
(compiled Jan 14 2014,18:38:05)
;
_computing_molecular_graphics 'Olex2 (Dolomanov et al., 2009)'
_computing_publication_material 'Olex2 (Dolomanov et al., 2009)'
_computing_structure_refinement 'ShelXL (Sheldrick, 2008)'
_computing_structure_solution 'ShelXS (Sheldrick, 2008)'
_diffrn_ambient_environment N~2~
_diffrn_ambient_temperature 123.00(10)
_diffrn_detector 'CCD plate'
_diffrn_detector_area_resol_mean 5.1977
_diffrn_detector_type Atlas
_diffrn_measured_fraction_theta_full 0.971
_diffrn_measured_fraction_theta_max 0.991
_diffrn_measurement_details
;
  1 omega    3.00   30.00   1.0000    1.0000
omega____ theta____ kappa____ phi______ frames
    -      -41.3676   37.0000   30.0000 27

  2 omega  -43.00  -11.00   1.0000    1.0000
omega____ theta____ kappa____ phi______ frames
    -      -41.3676   37.0000   30.0000 32

  3 omega  -49.00   32.00   1.0000    1.0000
omega____ theta____ kappa____ phi______ frames
    -      -41.3676   37.0000 -120.0000 81

  4 omega  -96.00   -2.00   1.0000    1.0000
omega____ theta____ kappa____ phi______ frames
    -      -41.3676  125.0000  -90.0000 94

  5 omega -115.00  -15.00   1.0000    1.0000
omega____ theta____ kappa____ phi______ frames
    -      -41.3676  -57.0000   90.0000 100

  6 omega   80.00  171.00   1.0000    2.5000
omega____ theta____ kappa____ phi______ frames
    -      105.6154   30.0000  -60.0000 91

  7 omega  111.00  178.00   1.0000    2.5000
omega____ theta____ kappa____ phi______ frames
    -      105.6154   61.0000  -30.0000 67

  8 omega   53.00  144.00   1.0000    2.5000
omega____ theta____ kappa____ phi______ frames
    -      105.6154   15.0000   90.0000 91

  9 omega   40.00  109.00   1.0000    2.5000
omega____ theta____ kappa____ phi______ frames
    -      105.6154  -94.0000  -60.0000 69

 10 omega   36.00   98.00   1.0000    2.5000
omega____ theta____ kappa____ phi______ frames
    -      105.6154  -45.0000  -90.0000 62

 11 omega   35.00   87.00   1.0000    2.5000
omega____ theta____ kappa____ phi______ frames
    -      105.6154  -45.0000 -180.0000 52

 12 omega   25.00  109.00   1.0000    2.5000
omega____ theta____ kappa____ phi______ frames
    -      105.6154  -94.0000 -180.0000 84

 13 omega   31.00   91.00   1.0000    2.5000
omega____ theta____ kappa____ phi______ frames
    -      105.6154  -30.0000   30.0000 60

 14 omega   30.00  131.00   1.0000    2.5000
omega____ theta____ kappa____ phi______ frames
    -      105.6154  -77.0000   30.0000 101
;
_diffrn_measurement_device 'four-circle diffractometer'
_diffrn_measurement_device_type 'SuperNova, Dual, Cu at zero, Atlas'
_diffrn_measurement_method '\w scans'
_diffrn_orient_matrix_UB_11 -0.0822138000
_diffrn_orient_matrix_UB_12 -0.0756418000
_diffrn_orient_matrix_UB_13 -0.0203508000
_diffrn_orient_matrix_UB_21 0.0464136000
_diffrn_orient_matrix_UB_22 0.0164825000
_diffrn_orient_matrix_UB_23 -0.0871040000
_diffrn_orient_matrix_UB_31 0.1027664000
_diffrn_orient_matrix_UB_32 -0.1186939000
_diffrn_orient_matrix_UB_33 0.0244866000
_diffrn_radiation_monochromator mirror
_diffrn_radiation_probe x-ray
_diffrn_radiation_type CuK\a
_diffrn_radiation_wavelength 1.54184
_diffrn_reflns_av_R_equivalents 0.0284
_diffrn_reflns_av_unetI/netI 0.0429
_diffrn_reflns_laue_measured_fraction_full 0.971
_diffrn_reflns_laue_measured_fraction_max 0.991
_diffrn_reflns_limit_h_max 14
_diffrn_reflns_limit_h_min -9
_diffrn_reflns_limit_k_max 13
_diffrn_reflns_limit_k_min -14
_diffrn_reflns_limit_l_max 20
_diffrn_reflns_limit_l_min -20
_diffrn_reflns_number 13282
_diffrn_reflns_point_group_measured_fraction_full 0.971
_diffrn_reflns_point_group_measured_fraction_max 0.991
_diffrn_reflns_theta_full 67.684
_diffrn_reflns_theta_max 66.733
_diffrn_reflns_theta_min 4.004
_diffrn_source 'sealed X-ray tube'
_diffrn_source_type 'SuperNova (Cu) X-ray Source'
_exptl_absorpt_coefficient_mu 0.812
_exptl_absorpt_correction_T_max 0.938
_exptl_absorpt_correction_T_min 0.894
_exptl_absorpt_correction_type gaussian
_exptl_absorpt_process_details
;
CrysAlisPro, Agilent Technologies,
Version 1.171.37.31 (release 14-01-2014 CrysAlis171 .NET)
(compiled Jan 14 2014,18:38:05)
Numerical absorption correction based on gaussian integration over
            a multifaceted crystal model
Empirical absorption correction using spherical harmonics,
 implemented in SCALE3 ABSPACK scaling algorithm.
;
_exptl_crystal_colour colourless
_exptl_crystal_colour_primary colourless
_exptl_crystal_density_diffrn 1.323
_exptl_crystal_F_000 896
_exptl_crystal_size_max 0.253
_exptl_crystal_size_mid 0.1527
_exptl_crystal_size_min 0.1224
_refine_diff_density_max 0.731
_refine_diff_density_min -0.428
_refine_diff_density_rms 0.061
_refine_ls_extinction_method none
_refine_ls_goodness_of_fit_ref 1.059
_refine_ls_hydrogen_treatment mixed
_refine_ls_matrix_type full
_refine_ls_number_parameters 635
_refine_ls_number_reflns 7430
_refine_ls_number_restraints 1
_refine_ls_restrained_S_all 1.059
_refine_ls_R_factor_all 0.0642
_refine_ls_R_factor_gt 0.0520
_refine_ls_shift/su_max 0.000
_refine_ls_shift/su_mean 0.000
_refine_ls_structure_factor_coef Fsqd
_refine_ls_weighting_details 'w=1/[\s^2^(Fo^2^)+(0.0853P)^2^+0.7245P] where P=(Fo^2^+2Fc^2^)/3'
_refine_ls_weighting_scheme calc
_refine_ls_wR_factor_gt 0.1420
_refine_ls_wR_factor_ref 0.1558
_reflns_Friedel_coverage 0.000
_reflns_number_gt 5956
_reflns_number_total 7430
_reflns_threshold_expression 'I > 2\s(I)'
_cod_data_source_file c5dt01143d2.cif
_cod_data_source_block II
_cod_depositor_comments 'Adding full bibliography for 7035064--7035069.cif.'
_cod_database_code 7035065
_shelxl_version_number 2013-4
_chemical_oxdiff_formula 'C26 H17 O8 N2'
_shelx_space_group_comment
;
The symmetry employed for this shelxl refinement is uniquely defined
by the following loop, which should always be used as a source of
symmetry information in preference to the above space-group names.
They are only intended as comments.
;
_reflns_odcompleteness_completeness 99.03
_reflns_odcompleteness_iscentric 1
_reflns_odcompleteness_theta 66.97
_olex2_refinement_description
;
1. Fixed Uiso
 At 1.2 times of:
  All C(H) groups, All C(H,H) groups, All O(H) groups
 At 1.5 times of:
  All C(H,H,H) groups
2. Restrained distances
 O8-H8
 0.85 with sigma of 0.02
3. Others
 Sof(O14)=1-FVAR(1)
 Sof(O15)=FVAR(1)
 Fixed Sof: O12(0.5) O13(0.5) O19(0.45) O18(0.3) O16(0.15) O17(0.1)
4.a Riding coordinates:
 O1(H1)
4.b Ternary CH refined with riding coordinates:
 C18(H18), C8(H8A), C38(H38), C28(H28)
4.c Secondary CH2 refined with riding coordinates:
 C39(H39A,H39B), C9(H9A,H9B), C29(H29A,H29B), C19(H19A,H19B)
4.d Aromatic/amide H refined with riding coordinates:
 C16(H16), C5(H5A), C36(H36), C26(H26), C44(H44), C42(H42), C41(H41), C43(H43)
4.e Idealised Me refined as rotating group:
 C7(H7A,H7B,H7C), C10(H10A,H10B,H10C), C40(H40A,H40B,H40C), C17(H17A,H17B,
 H17C), C20(H20A,H20B,H20C), C27(H27A,H27B,H27C), C30(H30A,H30B,H30C), C37(H37A,
 H37B,H37C)
;
_olex2_submission_special_instructions 'No special instructions were received'

loop_
_space_group_symop_operation_xyz
'x, y, z'
'-x, -y, -z'

loop_
_atom_site_label
_atom_site_type_symbol
_atom_site_fract_x
_atom_site_fract_y
_atom_site_fract_z
_atom_site_U_iso_or_equiv
_atom_site_adp_type
_atom_site_occupancy
_atom_site_site_symmetry_order
_atom_site_calc_flag
_atom_site_refinement_flags_posn
_atom_site_refinement_flags_occupancy
_atom_site_disorder_assembly
_atom_site_disorder_group
O8 O 0.37517(14) 0.64246(14) 0.28891(10) 0.0270(3) Uani 1 1 d D . . .
H8 H 0.331(2) 0.7133(18) 0.2788(17) 0.032 Uiso 1 1 d DR . . .
O2 O 0.52903(13) 1.08794(14) 0.37198(9) 0.0225(3) Uani 1 1 d . . . .
O4 O 1.11159(13) 0.68067(15) 0.33142(10) 0.0276(3) Uani 1 1 d . . . .
O5 O 1.21847(13) 0.50528(15) 0.23553(10) 0.0278(3) Uani 1 1 d . . . .
O3 O 0.76898(15) 0.97445(16) 0.40559(9) 0.0304(4) Uani 1 1 d . . . .
O7 O 0.72972(14) 0.35006(14) 0.23776(10) 0.0281(3) Uani 1 1 d . . . .
O6 O 0.95505(14) 0.28911(14) 0.16104(11) 0.0300(4) Uani 1 1 d . . . .
O11 O 0.57517(16) 0.81322(16) 0.50319(10) 0.0358(4) Uani 1 1 d . . . .
O9 O 0.86345(16) 0.51783(16) 0.54172(10) 0.0379(4) Uani 1 1 d . . . .
C23 C 1.09105(18) 0.39744(19) 0.19788(13) 0.0227(4) Uani 1 1 d . . . .
O10 O 0.71901(16) 0.68708(16) 0.58726(9) 0.0344(4) Uani 1 1 d . . . .
C16 C 0.86456(18) 0.89896(18) 0.20988(12) 0.0185(4) Uani 1 1 d . . . .
H16 H 0.8403 0.9227 0.1561 0.022 Uiso 1 1 calc R . . .
C5 C 0.53558(17) 0.94392(17) 0.20276(12) 0.0180(4) Uani 1 1 d . . . .
H5A H 0.5866 0.9274 0.1601 0.022 Uiso 1 1 calc R . . .
C2 C 0.38658(18) 0.98723(18) 0.33371(12) 0.0201(4) Uani 1 1 d . . . .
C36 C 0.58852(18) 0.66121(19) 0.12246(12) 0.0204(4) Uani 1 1 d . . . .
H36 H 0.5999 0.7162 0.0758 0.024 Uiso 1 1 calc R . . .
C18 C 1.04971(18) 0.74683(18) 0.16792(12) 0.0195(4) Uani 1 1 d . . . .
H18 H 1.1343 0.7313 0.1843 0.023 Uiso 1 1 calc R . . .
N1 N 0.81694(18) 0.56257(18) 0.46672(11) 0.0280(4) Uani 1 1 d . . . .
C4 C 0.56547(17) 1.01082(17) 0.25389(12) 0.0176(4) Uani 1 1 d . . . .
C8 C 0.67699(17) 1.06030(18) 0.23905(12) 0.0176(4) Uani 1 1 d . . . .
H8A H 0.6700 1.1196 0.2735 0.021 Uiso 1 1 calc R . . .
C12 C 0.83076(19) 0.9199(2) 0.34581(12) 0.0225(4) Uani 1 1 d . . . .
C26 C 0.92273(18) 0.61644(18) 0.13207(12) 0.0195(4) Uani 1 1 d . . . .
H26 H 0.8665 0.6897 0.1101 0.023 Uiso 1 1 calc R . . .
C1 C 0.35869(17) 0.92492(18) 0.27820(13) 0.0200(4) Uani 1 1 d . . . .
C11 C 0.79199(17) 0.95802(18) 0.26520(12) 0.0181(4) Uani 1 1 d . . . .
C38 C 0.40378(17) 0.82830(18) 0.15429(12) 0.0193(4) Uani 1 1 d . . . .
H38 H 0.3217 0.8194 0.1663 0.023 Uiso 1 1 calc R . . .
C21 C 1.02804(18) 0.62235(18) 0.16683(12) 0.0193(4) Uani 1 1 d . . . .
C6 C 0.43231(17) 0.90060(17) 0.21281(12) 0.0182(4) Uani 1 1 d . . . .
C13 C 0.93788(19) 0.8290(2) 0.37002(12) 0.0241(4) Uani 1 1 d . . . .
C3 C 0.49066(18) 1.02989(18) 0.31972(12) 0.0186(4) Uani 1 1 d . . . .
C44 C 0.67462(19) 0.70628(19) 0.37313(13) 0.0237(4) Uani 1 1 d . . . .
H44 H 0.6067 0.7731 0.3620 0.028 Uiso 1 1 calc R . . .
C39 C 0.40227(18) 0.89773(19) 0.06666(12) 0.0221(4) Uani 1 1 d . . . .
H39A H 0.3873 0.8471 0.0317 0.026 Uiso 1 1 calc R . . .
H39B H 0.4811 0.9126 0.0536 0.026 Uiso 1 1 calc R . . .
C35 C 0.48949(18) 0.69828(18) 0.17079(12) 0.0189(4) Uani 1 1 d . . . .
C24 C 0.98346(19) 0.39716(19) 0.16289(13) 0.0229(4) Uani 1 1 d . . . .
C42 C 0.8296(2) 0.5509(2) 0.32965(13) 0.0270(5) Uani 1 1 d . . . .
H42 H 0.8682 0.5131 0.2890 0.032 Uiso 1 1 calc R . . .
C15 C 0.97120(18) 0.80655(18) 0.23068(12) 0.0177(4) Uani 1 1 d . . . .
C32 C 0.65060(19) 0.46465(19) 0.21109(13) 0.0224(4) Uani 1 1 d . . . .
C34 C 0.47160(18) 0.61242(19) 0.23891(13) 0.0212(4) Uani 1 1 d . . . .
C25 C 0.89754(18) 0.50604(19) 0.12864(12) 0.0208(4) Uani 1 1 d . . . .
C9 C 0.68229(18) 1.13032(18) 0.15192(12) 0.0200(4) Uani 1 1 d . . . .
H9A H 0.7536 1.1615 0.1458 0.024 Uiso 1 1 calc R . . .
H9B H 0.6903 1.0738 0.1162 0.024 Uiso 1 1 calc R . . .
C14 C 1.00520(18) 0.77135(19) 0.31219(13) 0.0213(4) Uani 1 1 d . . . .
C33 C 0.5494(2) 0.49445(19) 0.25906(13) 0.0249(5) Uani 1 1 d . . . .
C45 C 0.71934(19) 0.6624(2) 0.45103(13) 0.0243(4) Uani 1 1 d . . . .
C28 C 0.78138(18) 0.50398(19) 0.08972(13) 0.0227(4) Uani 1 1 d . . . .
H28 H 0.7883 0.4174 0.0900 0.027 Uiso 1 1 calc R . . .
C31 C 0.67141(18) 0.54525(19) 0.14099(13) 0.0209(4) Uani 1 1 d . . . .
C22 C 1.11140(18) 0.51102(19) 0.20020(12) 0.0213(4) Uani 1 1 d . . . .
C41 C 0.8714(2) 0.5070(2) 0.40730(14) 0.0319(5) Uani 1 1 d . . . .
H41 H 0.9376 0.4386 0.4193 0.038 Uiso 1 1 calc R . . .
C7 C 0.3103(2) 1.0038(2) 0.40722(14) 0.0273(5) Uani 1 1 d . . . .
H7A H 0.2605 1.0869 0.3991 0.041 Uiso 1 1 calc GR . . .
H7B H 0.3621 0.9870 0.4533 0.041 Uiso 1 1 calc GR . . .
H7C H 0.2597 0.9481 0.4161 0.041 Uiso 1 1 calc GR . . .
C10 C 0.5705(2) 1.2372(2) 0.12725(13) 0.0266(5) Uani 1 1 d . . . .
H10A H 0.5842 1.2865 0.0762 0.040 Uiso 1 1 calc GR . . .
H10B H 0.5549 1.2867 0.1671 0.040 Uiso 1 1 calc GR . . .
H10C H 0.5021 1.2059 0.1228 0.040 Uiso 1 1 calc GR . . .
C46 C 0.6645(2) 0.7264(2) 0.51704(13) 0.0279(5) Uani 1 1 d . . . .
C29 C 0.7702(2) 0.5704(2) 0.00142(13) 0.0274(5) Uani 1 1 d . . . .
H29A H 0.8472 0.5460 -0.0247 0.033 Uiso 1 1 calc R . . .
H29B H 0.7511 0.6584 -0.0020 0.033 Uiso 1 1 calc R . . .
C40 C 0.3050(2) 1.0209(2) 0.05089(14) 0.0310(5) Uani 1 1 d . . . .
H40A H 0.3047 1.0597 -0.0051 0.046 Uiso 1 1 calc GR . . .
H40B H 0.3225 1.0734 0.0829 0.046 Uiso 1 1 calc GR . . .
H40C H 0.2271 1.0069 0.0650 0.046 Uiso 1 1 calc GR . . .
C43 C 0.7302(2) 0.6515(2) 0.31161(13) 0.0245(4) Uani 1 1 d . . . .
H43 H 0.7011 0.6818 0.2590 0.029 Uiso 1 1 calc R . . .
C19 C 1.0335(2) 0.83287(19) 0.08369(13) 0.0241(4) Uani 1 1 d . . . .
H19A H 0.9517 0.8459 0.0644 0.029 Uiso 1 1 calc R . . .
H19B H 1.0434 0.9120 0.0881 0.029 Uiso 1 1 calc R . . .
C17 C 0.9810(2) 0.7996(3) 0.45657(14) 0.0398(6) Uani 1 1 d . . . .
H17A H 0.9638 0.8741 0.4763 0.060 Uiso 1 1 calc GR . . .
H17B H 1.0666 0.7621 0.4594 0.060 Uiso 1 1 calc GR . . .
H17C H 0.9397 0.7440 0.4888 0.060 Uiso 1 1 calc GR . . .
C20 C 1.1229(2) 0.7823(2) 0.02255(14) 0.0331(5) Uani 1 1 d . . . .
H20A H 1.1119 0.8415 -0.0276 0.050 Uiso 1 1 calc GR . . .
H20B H 1.1090 0.7073 0.0146 0.050 Uiso 1 1 calc GR . . .
H20C H 1.2040 0.7664 0.0422 0.050 Uiso 1 1 calc GR . . .
C27 C 1.1843(2) 0.2782(2) 0.23169(16) 0.0321(5) Uani 1 1 d . . . .
H27A H 1.1531 0.2351 0.2792 0.048 Uiso 1 1 calc GR . . .
H27B H 1.2572 0.2959 0.2451 0.048 Uiso 1 1 calc GR . . .
H27C H 1.2016 0.2280 0.1922 0.048 Uiso 1 1 calc GR . . .
C30 C 0.6717(2) 0.5413(2) -0.04276(15) 0.0356(6) Uani 1 1 d . . . .
H30A H 0.6645 0.5877 -0.0973 0.053 Uiso 1 1 calc GR . . .
H30B H 0.5958 0.5630 -0.0160 0.053 Uiso 1 1 calc GR . . .
H30C H 0.6930 0.4550 -0.0427 0.053 Uiso 1 1 calc GR . . .
C37 C 0.5239(3) 0.4017(2) 0.32968(17) 0.0446(7) Uani 1 1 d . . . .
H37A H 0.5622 0.3203 0.3219 0.067 Uiso 1 1 calc GR . . .
H37B H 0.4381 0.4123 0.3344 0.067 Uiso 1 1 calc GR . . .
H37C H 0.5552 0.4131 0.3779 0.067 Uiso 1 1 calc GR . . .
O14 O 1.0384(2) 1.0645(2) 0.2666(5) 0.0427(15) Uani 0.825(18) 1 d . P A 2
H10 H 0.785(3) 0.612(3) 0.586(2) 0.050(9) Uiso 1 1 d . . . .
H7 H 0.789(3) 0.336(3) 0.203(2) 0.051(9) Uiso 1 1 d . . . .
H2 H 0.476(3) 1.112(3) 0.409(2) 0.062(10) Uiso 1 1 d . . . .
H5 H 1.213(3) 0.573(3) 0.252(2) 0.059(10) Uiso 1 1 d . . . .
H3 H 0.694(3) 1.012(3) 0.3920(19) 0.045(8) Uiso 1 1 d . . . .
H4 H 1.121(3) 0.640(3) 0.382(2) 0.050(9) Uiso 1 1 d . . . .
H6 H 1.009(3) 0.229(4) 0.192(2) 0.064(11) Uiso 1 1 d . . . .
O15 O 1.0563(12) 1.0565(10) 0.2164(19) 0.034(6) Uani 0.175(18) 1 d . P A 1
O12 O 0.3826(7) 0.5809(9) 0.4744(4) 0.070(2) Uani 0.5 1 d . P B 1
O1 O 0.25570(13) 0.88217(14) 0.29115(10) 0.0275(3) Uani 1 1 d . . . .
H1 H 0.1832 0.9377 0.2877 0.033 Uiso 1 1 d R . . .
O13 O 0.4087(7) 0.5891(9) 0.4471(4) 0.077(3) Uani 0.5 1 d . P C 2
O19 O 0.8803(4) 1.1876(4) 0.3689(2) 0.0451(10) Uani 0.45 1 d . P D 1
O18 O 0.7788(6) 1.2543(8) 0.4210(4) 0.0541(19) Uani 0.3 1 d . P E 2
O16 O 0.9282(12) 1.0690(12) 0.4334(9) 0.048(3) Uani 0.15 1 d . P F 3
O17 O 0.7204(19) 1.2408(15) 0.4818(13) 0.047(5) Uani 0.1 1 d . P G 1

loop_
_atom_site_aniso_label
_atom_site_aniso_U_11
_atom_site_aniso_U_22
_atom_site_aniso_U_33
_atom_site_aniso_U_23
_atom_site_aniso_U_13
_atom_site_aniso_U_12
O8 0.0260(8) 0.0209(8) 0.0337(8) -0.0090(7) 0.0099(6) -0.0046(6)
O2 0.0222(7) 0.0258(8) 0.0223(7) -0.0124(6) 0.0042(6) -0.0060(6)
O4 0.0220(7) 0.0294(8) 0.0227(8) -0.0014(7) -0.0002(6) 0.0049(6)
O5 0.0217(7) 0.0230(8) 0.0394(9) -0.0103(7) -0.0073(6) -0.0030(6)
O3 0.0244(8) 0.0421(10) 0.0182(7) -0.0101(7) 0.0013(6) 0.0048(7)
O7 0.0281(8) 0.0169(7) 0.0365(9) -0.0050(6) -0.0015(7) -0.0013(6)
O6 0.0258(8) 0.0180(8) 0.0474(10) -0.0102(7) -0.0069(7) -0.0040(6)
O11 0.0377(9) 0.0345(9) 0.0281(8) -0.0096(7) 0.0073(7) 0.0036(8)
O9 0.0445(10) 0.0387(10) 0.0183(8) -0.0023(7) -0.0040(7) 0.0075(8)
C23 0.0195(10) 0.0198(10) 0.0277(11) -0.0068(8) -0.0005(8) -0.0020(8)
O10 0.0423(10) 0.0339(9) 0.0211(8) -0.0055(7) 0.0037(7) -0.0008(8)
C16 0.0198(9) 0.0187(10) 0.0183(9) -0.0045(8) 0.0008(7) -0.0068(8)
C5 0.0182(9) 0.0161(9) 0.0174(9) -0.0032(7) 0.0019(7) -0.0012(7)
C2 0.0197(9) 0.0168(9) 0.0220(10) -0.0051(8) 0.0038(8) -0.0015(8)
C36 0.0202(10) 0.0208(10) 0.0217(10) -0.0064(8) -0.0001(8) -0.0062(8)
C18 0.0170(9) 0.0186(10) 0.0224(10) -0.0064(8) 0.0030(7) -0.0028(8)
N1 0.0329(10) 0.0275(10) 0.0182(9) -0.0026(7) 0.0005(7) -0.0005(8)
C4 0.0173(9) 0.0145(9) 0.0190(9) -0.0020(7) -0.0007(7) -0.0016(7)
C8 0.0197(9) 0.0152(9) 0.0189(9) -0.0059(7) 0.0014(7) -0.0045(8)
C12 0.0212(10) 0.0269(11) 0.0185(10) -0.0057(8) 0.0054(8) -0.0050(8)
C26 0.0190(9) 0.0184(10) 0.0191(9) -0.0054(8) 0.0018(7) -0.0006(8)
C1 0.0165(9) 0.0152(9) 0.0268(10) -0.0039(8) 0.0022(8) -0.0025(7)
C11 0.0187(9) 0.0172(9) 0.0194(10) -0.0034(8) 0.0016(7) -0.0068(8)
C38 0.0174(9) 0.0190(10) 0.0224(10) -0.0068(8) -0.0005(7) -0.0041(8)
C21 0.0211(10) 0.0192(10) 0.0191(9) -0.0072(8) 0.0051(8) -0.0063(8)
C6 0.0182(9) 0.0138(9) 0.0212(10) -0.0040(8) -0.0017(7) -0.0013(7)
C13 0.0219(10) 0.0298(11) 0.0169(10) -0.0026(8) 0.0009(8) -0.0026(9)
C3 0.0192(9) 0.0147(9) 0.0205(10) -0.0054(8) 0.0006(7) -0.0008(7)
C44 0.0238(10) 0.0196(10) 0.0265(11) -0.0033(8) 0.0000(8) -0.0048(8)
C39 0.0219(10) 0.0220(10) 0.0221(10) -0.0057(8) -0.0019(8) -0.0044(8)
C35 0.0189(9) 0.0175(10) 0.0226(10) -0.0070(8) -0.0025(8) -0.0058(8)
C24 0.0235(10) 0.0195(10) 0.0274(11) -0.0087(8) 0.0009(8) -0.0054(8)
C42 0.0281(11) 0.0308(12) 0.0221(10) -0.0085(9) 0.0049(8) -0.0061(9)
C15 0.0201(9) 0.0168(9) 0.0182(9) -0.0054(8) 0.0028(7) -0.0073(8)
C32 0.0225(10) 0.0169(10) 0.0284(11) -0.0078(8) -0.0026(8) -0.0031(8)
C34 0.0205(10) 0.0220(10) 0.0235(10) -0.0097(8) 0.0041(8) -0.0062(8)
C25 0.0180(9) 0.0226(10) 0.0226(10) -0.0091(8) 0.0026(8) -0.0036(8)
C9 0.0227(10) 0.0179(10) 0.0194(10) -0.0047(8) 0.0026(8) -0.0051(8)
C14 0.0174(9) 0.0204(10) 0.0238(10) -0.0023(8) 0.0007(8) -0.0027(8)
C33 0.0286(11) 0.0191(10) 0.0280(11) -0.0068(9) 0.0022(9) -0.0071(9)
C45 0.0259(11) 0.0221(10) 0.0233(10) -0.0034(8) 0.0050(8) -0.0054(9)
C28 0.0201(10) 0.0221(10) 0.0266(11) -0.0103(8) 0.0003(8) -0.0027(8)
C31 0.0183(9) 0.0214(10) 0.0252(10) -0.0098(8) -0.0007(8) -0.0049(8)
C22 0.0194(10) 0.0224(10) 0.0219(10) -0.0071(8) 0.0000(8) -0.0034(8)
C41 0.0303(11) 0.0326(12) 0.0245(11) -0.0074(9) 0.0033(9) 0.0063(10)
C7 0.0256(11) 0.0304(12) 0.0280(11) -0.0128(9) 0.0098(9) -0.0071(9)
C10 0.0280(11) 0.0226(11) 0.0264(11) -0.0029(9) -0.0013(9) -0.0038(9)
C46 0.0324(12) 0.0267(11) 0.0225(11) -0.0037(9) 0.0074(9) -0.0065(10)
C29 0.0250(11) 0.0291(11) 0.0260(11) -0.0100(9) 0.0017(8) -0.0006(9)
C40 0.0288(11) 0.0275(12) 0.0313(12) -0.0014(9) -0.0045(9) -0.0017(10)
C43 0.0286(11) 0.0244(11) 0.0209(10) -0.0031(8) -0.0012(8) -0.0087(9)
C19 0.0268(10) 0.0208(10) 0.0235(11) -0.0044(8) 0.0067(8) -0.0057(8)
C17 0.0331(13) 0.0519(16) 0.0212(11) -0.0046(11) -0.0022(9) 0.0089(11)
C20 0.0373(13) 0.0329(12) 0.0286(12) -0.0087(10) 0.0127(10) -0.0092(10)
C27 0.0287(11) 0.0204(11) 0.0462(14) -0.0075(10) -0.0085(10) -0.0030(9)
C30 0.0303(12) 0.0407(14) 0.0311(12) -0.0138(11) -0.0077(10) 0.0048(10)
C37 0.0546(16) 0.0242(12) 0.0430(15) 0.0024(11) 0.0171(13) -0.0003(11)
O14 0.0282(12) 0.0274(12) 0.073(4) -0.0077(13) -0.0054(14) -0.0092(9)
O15 0.026(5) 0.015(5) 0.061(16) 0.000(5) -0.010(6) -0.010(4)
O12 0.059(4) 0.105(5) 0.039(4) 0.018(4) -0.008(3) -0.032(4)
O1 0.0158(7) 0.0256(8) 0.0432(9) -0.0116(7) 0.0084(6) -0.0068(6)
O13 0.062(4) 0.102(5) 0.029(3) 0.007(3) 0.014(3) 0.026(4)
O19 0.040(2) 0.063(3) 0.033(2) -0.015(2) -0.0124(17) -0.008(2)
O18 0.031(3) 0.095(6) 0.028(3) 0.012(3) -0.015(3) -0.019(3)
O16 0.049(7) 0.042(7) 0.052(8) -0.012(6) -0.011(6) -0.008(6)
O17 0.063(12) 0.018(8) 0.055(12) 0.007(8) -0.016(10) -0.012(8)

loop_
_atom_type_symbol
_atom_type_description
_atom_type_scat_dispersion_real
_atom_type_scat_dispersion_imag
_atom_type_scat_source
C C 0.0181 0.0091 'International Tables Vol C Tables 4.2.6.8 and 6.1.1.4'
H H 0.0000 0.0000 'International Tables Vol C Tables 4.2.6.8 and 6.1.1.4'
N N 0.0311 0.0180 'International Tables Vol C Tables 4.2.6.8 and 6.1.1.4'
O O 0.0492 0.0322 'International Tables Vol C Tables 4.2.6.8 and 6.1.1.4'

loop_
_exptl_crystal_face_index_h
_exptl_crystal_face_index_k
_exptl_crystal_face_index_l
_exptl_crystal_face_perp_dist
_exptl_oxdiff_crystal_face_indexfrac_h
_exptl_oxdiff_crystal_face_indexfrac_k
_exptl_oxdiff_crystal_face_indexfrac_l
_exptl_oxdiff_crystal_face_x
_exptl_oxdiff_crystal_face_y
_exptl_oxdiff_crystal_face_z
-4 -3 -9 0.0829 -4.0000 -3.0000 -9.0000 0.7389 0.5488 -0.2754
4 4 9 0.0663 4.0000 4.0000 9.0000 -0.8146 -0.5324 0.1567
3 -6 -2 0.1203 3.0000 -6.0000 -2.0000 0.2479 0.2146 0.9715
-4 5 -1 0.1084 -4.0000 5.0000 -1.0000 -0.0290 -0.0161 -1.0290
-6 -3 6 0.0592 -6.0000 -3.0000 6.0000 0.5981 -0.8506 -0.1136
6 2 -6 0.0489 6.0000 2.0000 -6.0000 -0.5225 0.8341 0.2323
3 -1 -10 0.0402 3.0000 -1.0000 -10.0000 0.0325 0.9938 0.1821
-2 0 10 0.0612 -2.0000 -0.0000 10.0000 -0.0391 -0.9639 0.0393
2 0 10 0.0742 2.0000 -0.0000 10.0000 -0.3679 -0.7782 0.4504
5 0 8 0.0672 5.0000 -0.0000 8.0000 -0.5739 -0.4648 0.7097
-4 -7 -5 0.0863 -4.0000 -7.0000 -5.0000 0.9601 0.1345 0.2974
4 7 4 0.0736 4.0000 7.0000 4.0000 -0.9398 -0.0474 -0.3218

loop_
_geom_angle_atom_site_label_1
_geom_angle_atom_site_label_2
_geom_angle_atom_site_label_3
_geom_angle
C34 O8 H8 118(2)
C3 O2 H2 116(2)
C14 O4 H4 116(2)
C22 O5 H5 110(2)
C12 O3 H3 112(2)
C32 O7 H7 110(2)
C24 O6 H6 107(2)
C24 C23 C22 118.30(19)
C24 C23 C27 120.96(19)
C22 C23 C27 120.74(19)
C46 O10 H10 109.0(19)
C11 C16 H16 118.2
C15 C16 H16 118.2
C15 C16 C11 123.66(18)
C4 C5 H5A 118.7
C4 C5 C6 122.67(18)
C6 C5 H5A 118.7
C1 C2 C7 121.50(18)
C3 C2 C1 117.23(18)
C3 C2 C7 121.23(18)
C35 C36 H36 118.5
C35 C36 C31 123.06(19)
C31 C36 H36 118.5
C21 C18 H18 107.1
C21 C18 C19 112.11(17)
C15 C18 H18 107.1
C15 C18 C21 111.08(16)
C15 C18 C19 112.08(16)
C19 C18 H18 107.1
O9 N1 C45 120.77(18)
O9 N1 C41 118.07(19)
C41 N1 C45 121.14(19)
C5 C4 C8 120.97(17)
C5 C4 C3 117.85(18)
C3 C4 C8 121.18(17)
C4 C8 H8A 106.9
C4 C8 C11 110.84(15)
C4 C8 C9 112.12(16)
C11 C8 H8A 106.9
C11 C8 C9 112.67(16)
C9 C8 H8A 106.9
O3 C12 C11 122.13(19)
O3 C12 C13 115.71(18)
C13 C12 C11 122.08(19)
C21 C26 H26 118.4
C21 C26 C25 123.20(19)
C25 C26 H26 118.4
C6 C1 C2 122.74(18)
O1 C1 C2 117.95(18)
O1 C1 C6 119.27(18)
C16 C11 C8 121.59(17)
C16 C11 C12 116.78(18)
C12 C11 C8 121.62(18)
C6 C38 H38 106.9
C6 C38 C39 112.03(16)
C6 C38 C35 109.67(16)
C39 C38 H38 106.9
C39 C38 C35 114.02(17)
C35 C38 H38 106.9
C26 C21 C18 120.23(18)
C26 C21 C22 117.64(18)
C22 C21 C18 122.13(18)
C5 C6 C1 117.28(18)
C5 C6 C38 120.27(17)
C1 C6 C38 122.44(18)
C12 C13 C17 119.71(19)
C14 C13 C12 118.46(19)
C14 C13 C17 121.8(2)
O2 C3 C2 122.06(18)
O2 C3 C4 115.72(17)
C4 C3 C2 122.15(18)
C45 C44 H44 119.8
C45 C44 C43 120.4(2)
C43 C44 H44 119.8
C38 C39 H39A 109.2
C38 C39 H39B 109.2
C38 C39 C40 112.15(17)
H39A C39 H39B 107.9
C40 C39 H39A 109.2
C40 C39 H39B 109.2
C36 C35 C38 123.34(18)
C36 C35 C34 117.41(18)
C34 C35 C38 119.21(18)
O6 C24 C23 121.64(19)
O6 C24 C25 116.14(18)
C23 C24 C25 122.22(19)
C41 C42 H42 120.0
C41 C42 C43 120.0(2)
C43 C42 H42 120.0
C16 C15 C18 121.96(18)
C16 C15 C14 117.18(18)
C14 C15 C18 120.85(18)
O7 C32 C33 115.56(19)
O7 C32 C31 122.04(19)
C33 C32 C31 122.40(19)
O8 C34 C35 120.49(18)
O8 C34 C33 117.55(19)
C33 C34 C35 121.96(19)
C26 C25 C24 117.10(18)
C26 C25 C28 121.40(18)
C24 C25 C28 121.50(18)
C8 C9 H9A 109.0
C8 C9 H9B 109.0
H9A C9 H9B 107.8
C10 C9 C8 112.73(16)
C10 C9 H9A 109.0
C10 C9 H9B 109.0
O4 C14 C13 121.88(19)
O4 C14 C15 116.28(18)
C13 C14 C15 121.78(19)
C32 C33 C37 121.0(2)
C34 C33 C32 118.2(2)
C34 C33 C37 120.8(2)
N1 C45 C44 119.1(2)
N1 C45 C46 120.2(2)
C44 C45 C46 120.6(2)
C25 C28 H28 106.0
C25 C28 C31 111.10(17)
C25 C28 C29 112.08(18)
C31 C28 H28 106.0
C29 C28 H28 106.0
C29 C28 C31 115.00(17)
C36 C31 C28 123.80(19)
C32 C31 C36 116.84(19)
C32 C31 C28 119.36(18)
O5 C22 C23 115.56(18)
O5 C22 C21 122.89(19)
C23 C22 C21 121.53(19)
N1 C41 C42 120.4(2)
N1 C41 H41 119.8
C42 C41 H41 119.8
C2 C7 H7A 109.5
C2 C7 H7B 109.5
C2 C7 H7C 109.5
H7A C7 H7B 109.5
H7A C7 H7C 109.5
H7B C7 H7C 109.5
C9 C10 H10A 109.5
C9 C10 H10B 109.5
C9 C10 H10C 109.5
H10A C10 H10B 109.5
H10A C10 H10C 109.5
H10B C10 H10C 109.5
O11 C46 O10 123.0(2)
O11 C46 C45 119.9(2)
O10 C46 C45 117.1(2)
C28 C29 H29A 109.3
C28 C29 H29B 109.3
C28 C29 C30 111.82(19)
H29A C29 H29B 107.9
C30 C29 H29A 109.3
C30 C29 H29B 109.3
C39 C40 H40A 109.5
C39 C40 H40B 109.5
C39 C40 H40C 109.5
H40A C40 H40B 109.5
H40A C40 H40C 109.5
H40B C40 H40C 109.5
C44 C43 C42 118.9(2)
C44 C43 H43 120.6
C42 C43 H43 120.6
C18 C19 H19A 109.0
C18 C19 H19B 109.0
H19A C19 H19B 107.8
C20 C19 C18 113.03(18)
C20 C19 H19A 109.0
C20 C19 H19B 109.0
C13 C17 H17A 109.5
C13 C17 H17B 109.5
C13 C17 H17C 109.5
H17A C17 H17B 109.5
H17A C17 H17C 109.5
H17B C17 H17C 109.5
C19 C20 H20A 109.5
C19 C20 H20B 109.5
C19 C20 H20C 109.5
H20A C20 H20B 109.5
H20A C20 H20C 109.5
H20B C20 H20C 109.5
C23 C27 H27A 109.5
C23 C27 H27B 109.5
C23 C27 H27C 109.5
H27A C27 H27B 109.5
H27A C27 H27C 109.5
H27B C27 H27C 109.5
C29 C30 H30A 109.5
C29 C30 H30B 109.5
C29 C30 H30C 109.5
H30A C30 H30B 109.5
H30A C30 H30C 109.5
H30B C30 H30C 109.5
C33 C37 H37A 109.5
C33 C37 H37B 109.5
C33 C37 H37C 109.5
H37A C37 H37B 109.5
H37A C37 H37C 109.5
H37B C37 H37C 109.5
C1 O1 H1 118.2

loop_
_geom_bond_atom_site_label_1
_geom_bond_atom_site_label_2
_geom_bond_distance
O8 H8 0.825(17)
O8 C34 1.378(2)
O2 C3 1.374(2)
O2 H2 0.90(4)
O4 C14 1.377(3)
O4 H4 0.89(4)
O5 C22 1.371(3)
O5 H5 0.87(4)
O3 C12 1.380(3)
O3 H3 0.87(3)
O7 C32 1.384(3)
O7 H7 0.89(4)
O6 C24 1.378(3)
O6 H6 0.89(4)
O11 C46 1.216(3)
O9 N1 1.346(2)
C23 C24 1.395(3)
C23 C22 1.401(3)
C23 C27 1.515(3)
O10 C46 1.307(3)
O10 H10 0.99(3)
C16 H16 0.9300
C16 C11 1.395(3)
C16 C15 1.391(3)
C5 H5A 0.9300
C5 C4 1.391(3)
C5 C6 1.393(3)
C2 C1 1.400(3)
C2 C3 1.399(3)
C2 C7 1.509(3)
C36 H36 0.9300
C36 C35 1.397(3)
C36 C31 1.400(3)
C18 H18 0.9800
C18 C21 1.527(3)
C18 C15 1.524(3)
C18 C19 1.544(3)
N1 C45 1.362(3)
N1 C41 1.354(3)
C4 C8 1.523(3)
C4 C3 1.398(3)
C8 H8A 0.9800
C8 C11 1.524(3)
C8 C9 1.534(3)
C12 C11 1.401(3)
C12 C13 1.396(3)
C26 H26 0.9300
C26 C21 1.393(3)
C26 C25 1.394(3)
C1 C6 1.396(3)
C1 O1 1.387(2)
C38 H38 0.9800
C38 C6 1.528(3)
C38 C39 1.530(3)
C38 C35 1.533(3)
C21 C22 1.401(3)
C13 C14 1.395(3)
C13 C17 1.514(3)
C44 H44 0.9300
C44 C45 1.382(3)
C44 C43 1.383(3)
C39 H39A 0.9700
C39 H39B 0.9700
C39 C40 1.534(3)
C35 C34 1.398(3)
C24 C25 1.401(3)
C42 H42 0.9300
C42 C41 1.368(3)
C42 C43 1.383(3)
C15 C14 1.401(3)
C32 C33 1.396(3)
C32 C31 1.398(3)
C34 C33 1.394(3)
C25 C28 1.523(3)
C9 H9A 0.9700
C9 H9B 0.9700
C9 C10 1.523(3)
C33 C37 1.500(3)
C45 C46 1.500(3)
C28 H28 0.9800
C28 C31 1.527(3)
C28 C29 1.525(3)
C41 H41 0.9300
C7 H7A 0.9600
C7 H7B 0.9600
C7 H7C 0.9600
C10 H10A 0.9600
C10 H10B 0.9600
C10 H10C 0.9600
C29 H29A 0.9700
C29 H29B 0.9700
C29 C30 1.531(3)
C40 H40A 0.9600
C40 H40B 0.9600
C40 H40C 0.9600
C43 H43 0.9300
C19 H19A 0.9700
C19 H19B 0.9700
C19 C20 1.522(3)
C17 H17A 0.9600
C17 H17B 0.9600
C17 H17C 0.9600
C20 H20A 0.9600
C20 H20B 0.9600
C20 H20C 0.9600
C27 H27A 0.9600
C27 H27B 0.9600
C27 H27C 0.9600
C30 H30A 0.9600
C30 H30B 0.9600
C30 H30C 0.9600
C37 H37A 0.9600
C37 H37B 0.9600
C37 H37C 0.9600
O1 H1 0.8991

loop_
_geom_torsion_atom_site_label_1
_geom_torsion_atom_site_label_2
_geom_torsion_atom_site_label_3
_geom_torsion_atom_site_label_4
_geom_torsion
O8 C34 C33 C32 -177.06(18)
O8 C34 C33 C37 3.8(3)
O3 C12 C11 C16 177.61(18)
O3 C12 C11 C8 -1.6(3)
O3 C12 C13 C14 -179.29(19)
O3 C12 C13 C17 -2.1(3)
O7 C32 C33 C34 174.87(18)
O7 C32 C33 C37 -6.0(3)
O7 C32 C31 C36 -176.59(18)
O7 C32 C31 C28 3.0(3)
O6 C24 C25 C26 178.08(18)
O6 C24 C25 C28 -1.6(3)
O9 N1 C45 C44 179.5(2)
O9 N1 C45 C46 1.9(3)
O9 N1 C41 C42 -178.3(2)
C23 C24 C25 C26 -1.1(3)
C23 C24 C25 C28 179.18(19)
C16 C15 C14 O4 -179.36(17)
C16 C15 C14 C13 -2.2(3)
C5 C4 C8 C11 -76.9(2)
C5 C4 C8 C9 50.0(2)
C5 C4 C3 O2 175.05(17)
C5 C4 C3 C2 -1.9(3)
C2 C1 C6 C5 -1.6(3)
C2 C1 C6 C38 177.63(18)
C36 C35 C34 O8 -179.49(18)
C36 C35 C34 C33 0.6(3)
C18 C21 C22 O5 -0.5(3)
C18 C21 C22 C23 -179.19(18)
C18 C15 C14 O4 -0.4(3)
C18 C15 C14 C13 176.77(18)
N1 C45 C46 O11 -177.8(2)
N1 C45 C46 O10 4.3(3)
C4 C5 C6 C1 -1.1(3)
C4 C5 C6 C38 179.58(17)
C4 C8 C11 C16 98.9(2)
C4 C8 C11 C12 -82.0(2)
C4 C8 C9 C10 57.4(2)
C8 C4 C3 O2 -4.2(3)
C8 C4 C3 C2 178.82(18)
C12 C13 C14 O4 -179.83(19)
C12 C13 C14 C15 3.2(3)
C26 C21 C22 O5 179.56(18)
C26 C21 C22 C23 0.9(3)
C26 C25 C28 C31 -70.8(2)
C26 C25 C28 C29 59.4(2)
C1 C2 C3 O2 -177.43(17)
C1 C2 C3 C4 -0.7(3)
C11 C16 C15 C18 -178.27(18)
C11 C16 C15 C14 0.7(3)
C11 C8 C9 C10 -176.69(17)
C11 C12 C13 C14 -2.7(3)
C11 C12 C13 C17 174.5(2)
C38 C35 C34 O8 2.7(3)
C38 C35 C34 C33 -177.24(18)
C21 C18 C15 C16 -100.6(2)
C21 C18 C15 C14 80.5(2)
C21 C18 C19 C20 -62.0(2)
C21 C26 C25 C24 0.5(3)
C21 C26 C25 C28 -179.75(18)
C6 C5 C4 C8 -177.87(18)
C6 C5 C4 C3 2.8(3)
C6 C38 C39 C40 -61.3(2)
C6 C38 C35 C36 -103.7(2)
C6 C38 C35 C34 74.0(2)
C13 C12 C11 C16 1.2(3)
C13 C12 C11 C8 -177.97(19)
C3 C2 C1 C6 2.5(3)
C3 C2 C1 O1 -179.92(17)
C3 C4 C8 C11 102.4(2)
C3 C4 C8 C9 -130.77(19)
C44 C45 C46 O11 4.6(3)
C44 C45 C46 O10 -173.3(2)
C39 C38 C6 C5 -53.6(2)
C39 C38 C6 C1 127.2(2)
C39 C38 C35 C36 22.9(3)
C39 C38 C35 C34 -159.42(18)
C35 C36 C31 C32 0.7(3)
C35 C36 C31 C28 -178.85(18)
C35 C38 C6 C5 74.1(2)
C35 C38 C6 C1 -105.1(2)
C35 C38 C39 C40 173.42(17)
C35 C34 C33 C32 2.9(3)
C35 C34 C33 C37 -176.3(2)
C24 C23 C22 O5 179.80(18)
C24 C23 C22 C21 -1.5(3)
C24 C25 C28 C31 108.9(2)
C24 C25 C28 C29 -120.9(2)
C15 C16 C11 C8 178.97(17)
C15 C16 C11 C12 -0.2(3)
C15 C18 C21 C26 75.0(2)
C15 C18 C21 C22 -104.9(2)
C15 C18 C19 C20 172.30(18)
C25 C26 C21 C18 179.65(18)
C25 C26 C21 C22 -0.5(3)
C25 C28 C31 C36 104.1(2)
C25 C28 C31 C32 -75.5(2)
C25 C28 C29 C30 165.78(18)
C9 C8 C11 C16 -27.6(2)
C9 C8 C11 C12 151.49(18)
C33 C32 C31 C36 3.0(3)
C33 C32 C31 C28 -177.42(19)
C45 N1 C41 C42 0.5(4)
C45 C44 C43 C42 1.2(3)
C31 C36 C35 C38 175.28(18)
C31 C36 C35 C34 -2.5(3)
C31 C32 C33 C34 -4.7(3)
C31 C32 C33 C37 174.4(2)
C31 C28 C29 C30 -66.1(2)
C22 C23 C24 O6 -177.58(19)
C22 C23 C24 C25 1.6(3)
C41 N1 C45 C44 0.8(3)
C41 N1 C45 C46 -176.8(2)
C41 C42 C43 C44 0.1(3)
C7 C2 C1 C6 -175.35(19)
C7 C2 C1 O1 2.2(3)
C7 C2 C3 O2 0.4(3)
C7 C2 C3 C4 177.19(19)
C29 C28 C31 C36 -24.6(3)
C29 C28 C31 C32 155.87(19)
C43 C44 C45 N1 -1.7(3)
C43 C44 C45 C46 176.0(2)
C43 C42 C41 N1 -0.9(4)
C19 C18 C21 C26 -51.3(2)
C19 C18 C21 C22 128.8(2)
C19 C18 C15 C16 25.7(3)
C19 C18 C15 C14 -153.25(19)
C17 C13 C14 O4 3.0(3)
C17 C13 C14 C15 -173.9(2)
C27 C23 C24 O6 3.1(3)
C27 C23 C24 C25 -177.7(2)
C27 C23 C22 O5 -0.9(3)
C27 C23 C22 C21 177.9(2)
O1 C1 C6 C5 -179.19(17)
O1 C1 C6 C38 0.1(3)
